data_7050829
loop_
_publ_author_name
'Fern\'andez, Alberto'
'Pereira, Esther'
'Fern\'andez, Jes\'us J.'
'L\'opez-Torres, Margarita'
'Su\'arez, Antonio'
'Mosteiro, Roberto'
'Pereira, M. Teresa'
'Vila, Jos\'e M.'

_publ_section_title
;
 Sterically controlled reactivity of palladium(ii) tetranuclear
 cyclometallated complexes. Crystal and molecular structure of the
 novel tetranuclear compound
 [Pd2{1,3-[C(H)&#xE006;NCH2C4H7O]2C6H2}(&#x00B5;-Cl)(Cl)(PPh3)]2Electronic
 supplementary information (ESI) available: 1H and 31P NMR data for
 compounds 1--15 and 17. See
 http://www.rsc.org/suppdata/nj/b1/b111671a/
;
_journal_issue 7
_journal_name_full 'New Journal of Chemistry'
_journal_page_first 895
_journal_paper_doi 10.1039/b111671a
_journal_volume 26
_journal_year 2002
_chemical_formula_sum 'C78 H80 Cl22 N4 O4 P2 Pd4'
_chemical_formula_weight 2404.90
_space_group_IT_number 2
_symmetry_cell_setting triclinic
_symmetry_space_group_name_Hall '-P 1'
_symmetry_space_group_name_H-M 'P -1'
_atom_sites_solution_hydrogens geom
_atom_sites_solution_primary direct
_atom_sites_solution_secondary difmap
_audit_creation_method SHELXL-97
_cell_angle_alpha 84.5080(10)
_cell_angle_beta 80.9080(10)
_cell_angle_gamma 67.8080(10)
_cell_formula_units_Z 2
_cell_length_a 13.2641(3)
_cell_length_b 16.4647(3)
_cell_length_c 23.7877(5)
_cell_measurement_temperature 293(2)
_cell_volume 4746.03(17)
_computing_structure_refinement 'SHELXL-97 (Sheldrick, 1997)'
_diffrn_ambient_temperature 293(2)
_diffrn_measured_fraction_theta_full 0.960
_diffrn_measured_fraction_theta_max 0.960
_diffrn_radiation_monochromator graphite
_diffrn_radiation_source 'fine-focus sealed tube'
_diffrn_radiation_type MoK\a
_diffrn_radiation_wavelength 0.71073
_diffrn_reflns_av_R_equivalents 0.0258
_diffrn_reflns_av_sigmaI/netI 0.0648
_diffrn_reflns_limit_h_max 17
_diffrn_reflns_limit_h_min -14
_diffrn_reflns_limit_k_max 21
_diffrn_reflns_limit_k_min -21
_diffrn_reflns_limit_l_max 31
_diffrn_reflns_limit_l_min -31
_diffrn_reflns_number 32809
_diffrn_reflns_theta_full 28.29
_diffrn_reflns_theta_max 28.29
_diffrn_reflns_theta_min 0.87
_exptl_absorpt_coefficient_mu 1.447
_exptl_absorpt_correction_T_max 0.6708
_exptl_absorpt_correction_T_min 0.5034
_exptl_crystal_density_diffrn 1.683
_exptl_crystal_density_method 'not measured'
_exptl_crystal_F_000 2392
_exptl_crystal_size_max 0.55
_exptl_crystal_size_mid 0.45
_exptl_crystal_size_min 0.30
_refine_diff_density_max 1.511
_refine_diff_density_min -1.323
_refine_diff_density_rms 0.155
_refine_ls_extinction_method none
_refine_ls_goodness_of_fit_ref 1.031
_refine_ls_hydrogen_treatment mixed
_refine_ls_matrix_type full
_refine_ls_number_parameters 1093
_refine_ls_number_reflns 22629
_refine_ls_number_restraints 70
_refine_ls_restrained_S_all 1.034
_refine_ls_R_factor_all 0.1142
_refine_ls_R_factor_gt 0.0722
_refine_ls_shift/su_max 0.002
_refine_ls_shift/su_mean 0.000
_refine_ls_structure_factor_coef Fsqd
_refine_ls_weighting_details 'calc w=1/[\s^2^(Fo^2^)+(0.0937P)^2^+24.9349P] where P=(Fo^2^+2Fc^2^)/3'
_refine_ls_weighting_scheme calc
_refine_ls_wR_factor_gt 0.1820
_refine_ls_wR_factor_ref 0.2158
_reflns_number_gt 15144
_reflns_number_total 22629
_reflns_threshold_expression >2sigma(I)
_cod_data_source_file b111671a.txt
_cod_data_source_block eg45
_cod_original_sg_symbol_H-M P-1
_cod_database_code 7050829

loop_
_symmetry_equiv_pos_as_xyz
'x, y, z'
'-x, -y, -z'

loop_
_atom_site_label
_atom_site_type_symbol
_atom_site_fract_x
_atom_site_fract_y
_atom_site_fract_z
_atom_site_U_iso_or_equiv
_atom_site_adp_type
_atom_site_occupancy
_atom_site_symmetry_multiplicity
_atom_site_calc_flag
_atom_site_refinement_flags
_atom_site_disorder_assembly
_atom_site_disorder_group
Pd1 Pd -0.94180(4) 1.27553(3) 0.27513(2) 0.03551(13) Uani 1 1 d . . .
Pd2 Pd -1.07024(4) 1.53223(3) 0.06778(2) 0.03736(14) Uani 1 1 d . . .
Pd3 Pd -0.12973(4) 0.75828(4) 0.24144(2) 0.04092(15) Uani 1 1 d . . .
Pd4 Pd 0.05846(5) 0.48032(3) 0.42930(2) 0.03902(14) Uani 1 1 d . . .
Cl1 Cl -0.85091(18) 1.16209(14) 0.34137(8) 0.0585(5) Uani 1 1 d . . .
Cl2 Cl -0.93194(17) 1.40690(12) 0.03040(7) 0.0546(5) Uani 1 1 d . . .
Cl3 Cl -0.25538(18) 0.85988(13) 0.18313(9) 0.0565(5) Uani 1 1 d . . .
Cl4 Cl 0.08335(18) 0.40568(12) 0.52349(8) 0.0576(6) Uani 1 1 d . . .
P1 P -0.82332(14) 1.20702(11) 0.19953(7) 0.0340(4) Uani 1 1 d . . .
P2 P -0.24653(15) 0.80958(12) 0.32108(8) 0.0390(4) Uani 1 1 d . . .
N1 N -1.0536(5) 1.3484(4) 0.3418(2) 0.0427(14) Uani 1 1 d . G .
N2 N -1.1917(5) 1.6382(4) 0.1032(2) 0.0406(13) Uani 1 1 d . . .
N3 N -0.0164(5) 0.7058(5) 0.1705(3) 0.0482(15) Uani 1 1 d . I .
N4 N 0.1781(5) 0.3828(4) 0.3848(3) 0.0486(16) Uani 1 1 d . . .
O1 O -1.2622(6) 1.3978(5) 0.4246(3) 0.096(3) Uani 1 1 d D . .
O2 O -1.4248(8) 1.6869(8) 0.0983(5) 0.135(4) Uani 1 1 d D . .
O3 O 0.0990(13) 0.8322(9) 0.0656(5) 0.167(6) Uani 1 1 d D . .
C1 C -1.0203(5) 1.3836(4) 0.2288(3) 0.0361(14) Uani 1 1 d . . .
C2 C -1.0085(6) 1.4060(4) 0.1707(3) 0.0369(14) Uani 1 1 d . . .
H2 H -0.9564 1.3654 0.1461 0.044 Uiso 1 1 calc R . .
C3 C -1.0725(6) 1.4875(4) 0.1483(3) 0.0365(14) Uani 1 1 d . . .
C4 C -1.1515(6) 1.5502(5) 0.1848(3) 0.0386(15) Uani 1 1 d . . .
C5 C -1.1660(6) 1.5304(5) 0.2437(3) 0.0414(16) Uani 1 1 d . . .
H5 H -1.2180 1.5714 0.2681 0.050 Uiso 1 1 calc R . .
C6 C -1.1019(6) 1.4491(4) 0.2649(3) 0.0373(15) Uani 1 1 d . . .
C7 C -1.1147(6) 1.4257(5) 0.3248(3) 0.0446(17) Uani 1 1 d . . .
H7 H -1.1656 1.4651 0.3505 0.054 Uiso 1 1 calc R . .
C8 C -1.2145(6) 1.6314(5) 0.1576(3) 0.0415(16) Uani 1 1 d . . .
H8 H -1.2688 1.6765 0.1782 0.050 Uiso 1 1 calc R . .
C9 C -1.0674(6) 1.3214(6) 0.4025(3) 0.054(2) Uani 1 1 d D . .
H9A H -1.0593 1.3641 0.4251 0.065 Uiso 1 1 calc R A 1
H9B H -1.0093 1.2654 0.4089 0.065 Uiso 1 1 calc R A 1
C12 C -1.2685(19) 1.3472(17) 0.5190(8) 0.288(19) Uani 1 1 d D . .
H12A H -1.3179 1.3246 0.5439 0.346 Uiso 1 1 calc R B 1
H12B H -1.2356 1.3738 0.5419 0.346 Uiso 1 1 calc R B 1
C13 C -1.3256(18) 1.4098(13) 0.4768(7) 0.234(16) Uani 1 1 d D G .
H13A H -1.3940 1.4027 0.4740 0.281 Uiso 1 1 calc R . .
H13B H -1.3430 1.4690 0.4884 0.281 Uiso 1 1 calc R . .
C14 C -1.2566(6) 1.7168(5) 0.0722(3) 0.0488(19) Uani 1 1 d D . .
H14A H -1.2098 1.7310 0.0404 0.059 Uiso 1 1 calc R . .
H14B H -1.2864 1.7659 0.0973 0.059 Uiso 1 1 calc R . .
C15 C -1.3500(8) 1.7027(6) 0.0503(4) 0.074(3) Uani 1 1 d D . .
H15 H -1.3201 1.6518 0.0260 0.089 Uiso 1 1 calc R . .
C16 C -1.4111(12) 1.7832(8) 0.0160(5) 0.105(5) Uani 1 1 d D . .
H16A H -1.4216 1.7682 -0.0206 0.126 Uiso 1 1 calc R . .
H16B H -1.3739 1.8245 0.0101 0.126 Uiso 1 1 calc R . .
C17 C -1.5191(15) 1.8185(13) 0.0552(9) 0.193(11) Uani 1 1 d D . .
H17A H -1.5281 1.8749 0.0687 0.231 Uiso 1 1 calc R . .
H17B H -1.5795 1.8272 0.0341 0.231 Uiso 1 1 calc R . .
C18 C -1.5221(16) 1.7580(13) 0.1037(10) 0.210(12) Uani 1 1 d D . .
H18A H -1.5312 1.7866 0.1389 0.252 Uiso 1 1 calc R . .
H18B H -1.5833 1.7392 0.1044 0.252 Uiso 1 1 calc R . .
C19 C -0.7364(6) 1.0926(4) 0.2115(3) 0.0398(15) Uani 1 1 d . . .
C20 C -0.6260(7) 1.0598(5) 0.1984(4) 0.059(2) Uani 1 1 d . . .
H20 H -0.5890 1.0974 0.1852 0.070 Uiso 1 1 calc R . .
C21 C -0.5663(8) 0.9683(6) 0.2045(5) 0.074(3) Uani 1 1 d . . .
H21 H -0.4904 0.9457 0.1948 0.089 Uiso 1 1 calc R . .
C22 C -0.6201(9) 0.9146(6) 0.2244(5) 0.078(3) Uani 1 1 d . . .
H22 H -0.5809 0.8546 0.2286 0.094 Uiso 1 1 calc R . .
C23 C -0.7303(10) 0.9465(6) 0.2383(5) 0.076(3) Uani 1 1 d . . .
H23 H -0.7661 0.9084 0.2526 0.091 Uiso 1 1 calc R . .
C24 C -0.7909(8) 1.0359(5) 0.2316(4) 0.057(2) Uani 1 1 d . . .
H24 H -0.8670 1.0575 0.2404 0.069 Uiso 1 1 calc R . .
C25 C -0.7291(5) 1.2640(4) 0.1774(3) 0.0351(14) Uani 1 1 d . . .
C26 C -0.7273(6) 1.3123(5) 0.1264(3) 0.0436(16) Uani 1 1 d . . .
H26 H -0.7703 1.3113 0.0993 0.052 Uiso 1 1 calc R . .
C27 C -0.6614(7) 1.3622(5) 0.1156(4) 0.055(2) Uani 1 1 d . . .
H27 H -0.6614 1.3951 0.0816 0.066 Uiso 1 1 calc R . .
C28 C -0.5961(7) 1.3633(6) 0.1550(4) 0.057(2) Uani 1 1 d . . .
H28 H -0.5529 1.3973 0.1479 0.068 Uiso 1 1 calc R . .
C29 C -0.5956(6) 1.3128(5) 0.2054(3) 0.0484(18) Uani 1 1 d . . .
H29 H -0.5500 1.3118 0.2317 0.058 Uiso 1 1 calc R . .
C30 C -0.6625(6) 1.2641(4) 0.2167(3) 0.0408(16) Uani 1 1 d . . .
H30 H -0.6626 1.2314 0.2509 0.049 Uiso 1 1 calc R . .
C31 C -0.8789(6) 1.1946(4) 0.1371(3) 0.0397(15) Uani 1 1 d . . .
C32 C -0.9904(7) 1.2139(5) 0.1390(4) 0.0519(19) Uani 1 1 d . . .
H32 H -1.0379 1.2373 0.1716 0.062 Uiso 1 1 calc R . .
C33 C -1.0319(9) 1.1987(7) 0.0928(5) 0.075(3) Uani 1 1 d . . .
H33 H -1.1070 1.2119 0.0946 0.090 Uiso 1 1 calc R . .
C34 C -0.9632(11) 1.1645(7) 0.0447(4) 0.077(3) Uani 1 1 d . . .
H34 H -0.9916 1.1553 0.0136 0.092 Uiso 1 1 calc R . .
C35 C -0.8536(10) 1.1441(6) 0.0423(4) 0.069(3) Uani 1 1 d . . .
H35 H -0.8070 1.1199 0.0097 0.083 Uiso 1 1 calc R . .
C36 C -0.8093(8) 1.1591(5) 0.0885(3) 0.0519(19) Uani 1 1 d . . .
H36 H -0.7341 1.1453 0.0864 0.062 Uiso 1 1 calc R . .
C41 C -0.0296(6) 0.6483(5) 0.2794(3) 0.0387(15) Uani 1 1 d . . .
C42 C -0.0314(5) 0.6177(4) 0.3362(3) 0.0372(15) Uani 1 1 d . . .
H42 H -0.0821 0.6529 0.3641 0.045 Uiso 1 1 calc R . .
C43 C 0.0415(6) 0.5354(4) 0.3519(3) 0.0369(14) Uani 1 1 d . . .
C44 C 0.1163(6) 0.4805(5) 0.3092(3) 0.0421(16) Uani 1 1 d . . .
C45 C 0.1186(6) 0.5084(5) 0.2521(3) 0.0461(18) Uani 1 1 d . . .
H45 H 0.1670 0.4721 0.2241 0.055 Uiso 1 1 calc R . .
C46 C 0.0471(6) 0.5918(5) 0.2379(3) 0.0425(16) Uani 1 1 d . . .
C47 C 0.0521(6) 0.6283(6) 0.1801(3) 0.0508(19) Uani 1 1 d . . .
H47 H 0.1033 0.5966 0.1511 0.061 Uiso 1 1 calc R . .
C48 C 0.1869(6) 0.3973(5) 0.3305(3) 0.0488(19) Uani 1 1 d . . .
H48 H 0.2373 0.3555 0.3061 0.059 Uiso 1 1 calc R . .
C49 C -0.0047(8) 0.7502(6) 0.1144(3) 0.059(2) Uani 1 1 d D . .
H49A H -0.0751 0.7932 0.1065 0.071 Uiso 1 1 calc R C 2
H49B H 0.0230 0.7079 0.0846 0.071 Uiso 1 1 calc R C 2
C51 C 0.0309(17) 0.8712(11) 0.1568(6) 0.166(9) Uani 1 1 d D . .
H51A H 0.0352 0.8514 0.1964 0.199 Uiso 1 1 calc R D 2
H51B H -0.0442 0.9081 0.1519 0.199 Uiso 1 1 calc R D 2
C52 C 0.1110(17) 0.9160(14) 0.1345(6) 0.155(8) Uani 1 1 d D I .
H52A H 0.0846 0.9757 0.1471 0.186 Uiso 1 1 calc R . .
H52B H 0.1831 0.8836 0.1459 0.186 Uiso 1 1 calc R . .
C53 C 0.1126(18) 0.9139(12) 0.0723(7) 0.168(9) Uani 1 1 d D I .
H53A H 0.0530 0.9638 0.0588 0.202 Uiso 1 1 calc R . .
H53B H 0.1818 0.9141 0.0518 0.202 Uiso 1 1 calc R . .
C54 C 0.2542(7) 0.3024(5) 0.4096(3) 0.064(3) Uani 1 1 d D H .
H54A H 0.2797 0.2561 0.3825 0.076 Uiso 1 1 calc R . .
H54B H 0.2165 0.2835 0.4435 0.076 Uiso 1 1 calc R . .
C55 C 0.4293(11) 0.2381(10) 0.4547(6) 0.127(6) Uani 1 1 d D H .
H55A H 0.4181 0.1856 0.4469 0.153 Uiso 1 1 calc R . .
H55B H 0.4189 0.2444 0.4956 0.153 Uiso 1 1 calc R . .
C56 C 0.5444(17) 0.2363(17) 0.4271(10) 0.214(11) Uani 1 1 d DU H .
H56A H 0.5884 0.1806 0.4099 0.257 Uiso 1 1 calc R . .
H56B H 0.5838 0.2474 0.4547 0.257 Uiso 1 1 calc R . .
C57 C 0.5128(16) 0.3140(15) 0.3805(10) 0.180(8) Uani 1 1 d DU . .
H57A H 0.5081 0.3683 0.3955 0.216 Uiso 1 1 calc R E 2
H57B H 0.5672 0.3007 0.3469 0.216 Uiso 1 1 calc R E 2
C58 C 0.3537(7) 0.3188(9) 0.4252(5) 0.137(7) Uani 1 1 d D . .
H58 H 0.3334 0.3730 0.4455 0.165 Uiso 1 1 calc R F 2
C59 C -0.1894(7) 0.8183(5) 0.3838(3) 0.0476(18) Uani 1 1 d . . .
C60 C -0.0807(7) 0.8109(5) 0.3794(4) 0.054(2) Uani 1 1 d . . .
H60 H -0.0355 0.7967 0.3449 0.065 Uiso 1 1 calc R . .
C61 C -0.0394(9) 0.8242(6) 0.4251(5) 0.069(3) Uani 1 1 d . . .
H61 H 0.0336 0.8188 0.4216 0.083 Uiso 1 1 calc R . .
C62 C -0.1053(12) 0.8455(6) 0.4761(5) 0.083(4) Uani 1 1 d . . .
H62 H -0.0764 0.8545 0.5071 0.100 Uiso 1 1 calc R . .
C63 C -0.2147(10) 0.8539(5) 0.4822(4) 0.070(3) Uani 1 1 d . . .
H63 H -0.2585 0.8676 0.5171 0.084 Uiso 1 1 calc R . .
C64 C -0.2580(8) 0.8416(5) 0.4357(4) 0.057(2) Uani 1 1 d . . .
H64 H -0.3316 0.8487 0.4389 0.068 Uiso 1 1 calc R . .
C65 C -0.3269(6) 0.7405(5) 0.3399(3) 0.0423(16) Uani 1 1 d . . .
C66 C -0.3934(6) 0.7387(5) 0.2999(4) 0.0502(19) Uani 1 1 d . . .
H66 H -0.4004 0.7763 0.2678 0.060 Uiso 1 1 calc R . .
C67 C -0.4482(7) 0.6816(6) 0.3083(5) 0.063(2) Uani 1 1 d . . .
H67 H -0.4908 0.6795 0.2813 0.076 Uiso 1 1 calc R . .
C68 C -0.4402(8) 0.6266(6) 0.3570(5) 0.073(3) Uani 1 1 d . . .
H68 H -0.4796 0.5896 0.3637 0.088 Uiso 1 1 calc R . .
C69 C -0.3733(8) 0.6281(6) 0.3950(5) 0.068(3) Uani 1 1 d . . .
H69 H -0.3657 0.5898 0.4268 0.082 Uiso 1 1 calc R . .
C70 C -0.3172(7) 0.6841(5) 0.3876(4) 0.0531(19) Uani 1 1 d . . .
H70 H -0.2730 0.6842 0.4143 0.064 Uiso 1 1 calc R . .
C71 C -0.3453(6) 0.9217(5) 0.3153(3) 0.0481(18) Uani 1 1 d . . .
C72 C -0.3064(8) 0.9863(5) 0.2936(4) 0.064(2) Uani 1 1 d . . .
H72 H -0.2329 0.9710 0.2785 0.076 Uiso 1 1 calc R . .
C73 C -0.3748(10) 1.0730(7) 0.2940(5) 0.080(3) Uani 1 1 d . . .
H73 H -0.3472 1.1161 0.2797 0.096 Uiso 1 1 calc R . .
C74 C -0.4840(10) 1.0965(6) 0.3154(5) 0.079(3) Uani 1 1 d . . .
H74 H -0.5299 1.1554 0.3161 0.094 Uiso 1 1 calc R . .
C75 C -0.5248(9) 1.0341(7) 0.3355(5) 0.084(3) Uani 1 1 d . . .
H75 H -0.5991 1.0499 0.3490 0.101 Uiso 1 1 calc R . .
C76 C -0.4549(7) 0.9453(6) 0.3359(4) 0.066(2) Uani 1 1 d . . .
H76 H -0.4829 0.9024 0.3501 0.079 Uiso 1 1 calc R . .
C1S C -1.0689(10) 1.0828(7) 0.3350(4) 0.109(5) Uani 1 1 d D . .
H1S H -1.0066 1.0951 0.3439 0.131 Uiso 1 1 calc R . .
Cl5 Cl -1.1496(4) 1.0724(3) 0.3982(2) 0.1496(19) Uani 1 1 d D . .
Cl6 Cl -1.1462(4) 1.1702(3) 0.2932(2) 0.150(2) Uani 1 1 d D . .
Cl7 Cl -1.0194(4) 0.9832(3) 0.3014(2) 0.1344(16) Uani 1 1 d D . .
C3S C -0.7453(8) 0.9408(7) 0.4154(5) 0.096(4) Uani 1 1 d D . .
H3S H -0.7426 0.9881 0.3876 0.116 Uiso 1 1 calc R . .
Cl11 Cl -0.6839(7) 0.8410(4) 0.3810(3) 0.225(4) Uani 1 1 d D . .
Cl12 Cl -0.6653(4) 0.9367(3) 0.4672(2) 0.1558(18) Uani 1 1 d D . .
Cl13 Cl -0.8791(4) 0.9616(3) 0.4423(2) 0.1400(16) Uani 1 1 d D . .
C4S C 0.6946(8) 0.4068(6) 0.2047(4) 0.080(3) Uani 1 1 d D . .
H4S H 0.7704 0.4046 0.1997 0.096 Uiso 1 1 calc R . .
Cl14 Cl 0.6425(5) 0.4218(4) 0.2763(2) 0.176(2) Uani 1 1 d D . .
Cl15 Cl 0.6199(4) 0.4933(3) 0.1624(3) 0.151(2) Uani 1 1 d D . .
Cl16 Cl 0.6972(3) 0.3068(2) 0.18623(19) 0.1065(11) Uani 1 1 d D . .
C6S C 0.2880(12) 0.6371(12) 0.0174(6) 0.156(8) Uani 1 1 d D . .
H6S H 0.2330 0.6907 0.0342 0.187 Uiso 1 1 calc R . .
Cl20 Cl 0.3608(6) 0.6704(5) -0.0354(2) 0.207(3) Uani 1 1 d D . .
Cl21 Cl 0.3628(6) 0.5797(4) 0.0721(3) 0.192(3) Uani 1 1 d D . .
Cl22 Cl 0.2142(4) 0.5776(3) 0.0001(2) 0.1457(18) Uani 1 1 d D . .
C10 C -1.1746(12) 1.3131(10) 0.4227(6) 0.065(5) Uani 0.543(16) 1 d PD G 1
H10 H -1.1881 1.2758 0.3973 0.079 Uiso 0.543(16) 1 calc PR G 1
C11 C -1.1817(17) 1.2757(13) 0.4840(7) 0.078(7) Uani 0.543(16) 1 d PD G 1
H11A H -1.2015 1.2245 0.4858 0.093 Uiso 0.543(16) 1 calc PR G 1
H11B H -1.1115 1.2588 0.4980 0.093 Uiso 0.543(16) 1 calc PR G 1
C11A C -1.156(2) 1.3498(18) 0.5029(7) 0.084(9) Uani 0.457(16) 1 d PD G 2
H11C H -1.1003 1.2915 0.5051 0.101 Uiso 0.457(16) 1 calc PR G 2
H11D H -1.1433 1.3878 0.5272 0.101 Uiso 0.457(16) 1 calc PR G 2
C10A C -1.1590(11) 1.3865(12) 0.4417(5) 0.057(6) Uani 0.457(16) 1 d PD G 2
H10A H -1.1494 1.4429 0.4390 0.068 Uiso 0.457(16) 1 calc PR G 2
O4 O 0.4110(7) 0.3212(9) 0.3674(5) 0.180(7) Uani 1 1 d D H 2
C50 C 0.0777(18) 0.7960(11) 0.1170(5) 0.171(10) Uani 1 1 d D I 2
H50 H 0.1460 0.7531 0.1289 0.205 Uiso 1 1 calc R I 2
Cl17 Cl 0.5962(3) 0.1529(2) 0.12984(18) 0.1144(13) Uani 1 1 d D . .
Cl18 Cl 0.7942(4) 0.0473(4) 0.0626(3) 0.193(3) Uani 1 1 d D . .
C5S C 0.6720(10) 0.0504(9) 0.1014(8) 0.115(9) Uani 0.681(7) 1 d PD J 3
H5S H 0.6908 0.0085 0.1338 0.138 Uiso 0.681(7) 1 calc PR J 3
Cl19 Cl 0.6003(6) 0.0127(4) 0.0615(3) 0.136(3) Uani 0.681(7) 1 d PD J 3
C5' C 0.7233(11) 0.0642(19) 0.1316(8) 0.108(19) Uani 0.319(7) 1 d PD J 4
H5' H 0.7109 0.0109 0.1472 0.129 Uiso 0.319(7) 1 calc PR J 4
Cl39 Cl 0.8219(9) 0.0799(6) 0.1663(6) 0.107(4) Uani 0.319(7) 1 d PD J 4
C2S C 0.2501(9) 0.6345(7) 0.2890(4) 0.093(4) Uani 1 1 d D . .
H2S H 0.1784 0.6297 0.2896 0.111 Uiso 1 1 calc R K 5
Cl8 Cl 0.2334(5) 0.7310(4) 0.3195(3) 0.122(3) Uani 0.748(12) 1 d PD L 5
Cl9 Cl 0.3153(7) 0.6308(8) 0.2195(3) 0.161(4) Uani 0.748(12) 1 d PD L 5
Cl10 Cl 0.3343(4) 0.5456(4) 0.3279(3) 0.114(3) Uani 0.748(12) 1 d PD L 5
Cl28 Cl 0.3591(15) 0.5711(18) 0.2444(14) 0.166(13) Uani 0.252(12) 1 d PD L 6
Cl29 Cl 0.264(4) 0.622(3) 0.3588(9) 0.26(3) Uani 0.252(12) 1 d PD L 6
Cl30 Cl 0.216(3) 0.7428(12) 0.264(2) 0.24(2) Uani 0.252(12) 1 d PD L 6

loop_
_atom_site_aniso_label
_atom_site_aniso_U_11
_atom_site_aniso_U_22
_atom_site_aniso_U_33
_atom_site_aniso_U_23
_atom_site_aniso_U_13
_atom_site_aniso_U_12
Pd1 0.0310(3) 0.0371(3) 0.0275(2) 0.00506(19) -0.00068(19) -0.0030(2)
Pd2 0.0384(3) 0.0338(3) 0.0255(2) 0.00277(19) 0.0007(2) 0.0000(2)
Pd3 0.0327(3) 0.0438(3) 0.0362(3) 0.0062(2) -0.0022(2) -0.0056(2)
Pd4 0.0414(3) 0.0303(3) 0.0307(3) -0.00505(19) -0.0018(2) 0.0030(2)
Cl1 0.0558(12) 0.0551(11) 0.0394(10) 0.0113(8) -0.0082(8) 0.0055(9)
Cl2 0.0599(12) 0.0438(9) 0.0275(8) 0.0056(7) 0.0023(8) 0.0129(8)
Cl3 0.0563(12) 0.0505(11) 0.0460(10) 0.0095(8) -0.0115(9) -0.0019(9)
Cl4 0.0659(13) 0.0396(9) 0.0324(9) -0.0022(7) 0.0001(8) 0.0175(8)
P1 0.0309(8) 0.0315(8) 0.0321(8) 0.0009(6) -0.0016(7) -0.0045(7)
P2 0.0321(9) 0.0349(9) 0.0411(10) 0.0006(7) -0.0037(7) -0.0033(7)
N1 0.037(3) 0.055(4) 0.022(3) 0.004(2) 0.006(2) -0.006(3)
N2 0.037(3) 0.039(3) 0.033(3) 0.003(2) -0.002(2) -0.002(2)
N3 0.033(3) 0.063(4) 0.039(3) 0.010(3) -0.001(3) -0.011(3)
N4 0.044(4) 0.040(3) 0.040(3) -0.007(3) 0.002(3) 0.007(3)
O1 0.055(4) 0.110(6) 0.077(5) 0.042(4) 0.010(4) 0.003(4)
O2 0.079(6) 0.161(10) 0.143(9) 0.043(8) -0.003(6) -0.038(7)
O3 0.258(16) 0.199(13) 0.103(8) 0.006(8) 0.000(9) -0.163(13)
C1 0.034(3) 0.037(3) 0.031(3) -0.001(3) -0.001(3) -0.006(3)
C2 0.036(3) 0.033(3) 0.030(3) 0.000(2) 0.003(3) -0.003(3)
C3 0.036(4) 0.042(4) 0.024(3) 0.001(3) 0.000(3) -0.009(3)
C4 0.034(3) 0.043(4) 0.031(3) -0.002(3) 0.001(3) -0.008(3)
C5 0.039(4) 0.039(4) 0.034(3) 0.000(3) 0.001(3) -0.002(3)
C6 0.034(3) 0.038(3) 0.032(3) 0.004(3) -0.001(3) -0.006(3)
C7 0.049(4) 0.047(4) 0.027(3) 0.000(3) 0.003(3) -0.009(3)
C8 0.041(4) 0.037(3) 0.036(4) 0.001(3) 0.005(3) -0.006(3)
C9 0.039(4) 0.062(5) 0.032(4) 0.008(3) 0.013(3) 0.005(3)
C12 0.36(4) 0.35(4) 0.084(14) 0.09(2) 0.03(2) -0.09(4)
C13 0.24(3) 0.141(16) 0.139(16) 0.050(13) 0.111(17) 0.063(16)
C14 0.054(5) 0.037(4) 0.039(4) 0.007(3) -0.004(3) 0.000(3)
C15 0.065(6) 0.066(6) 0.068(6) 0.008(5) -0.013(5) 0.002(5)
C16 0.133(12) 0.078(8) 0.068(7) 0.002(6) -0.047(8) 0.015(7)
C17 0.145(18) 0.110(14) 0.27(3) 0.039(17) -0.075(19) 0.025(13)
C18 0.136(18) 0.17(2) 0.24(3) -0.03(2) 0.081(18) 0.008(15)
C19 0.040(4) 0.033(3) 0.039(4) -0.001(3) -0.009(3) -0.004(3)
C20 0.044(4) 0.038(4) 0.082(6) -0.004(4) -0.010(4) 0.000(3)
C21 0.054(5) 0.044(5) 0.109(9) -0.012(5) -0.022(5) 0.007(4)
C22 0.085(8) 0.037(4) 0.105(9) 0.006(5) -0.049(7) -0.002(5)
C23 0.098(8) 0.037(4) 0.100(8) 0.018(5) -0.045(7) -0.025(5)
C24 0.061(5) 0.047(4) 0.063(5) 0.013(4) -0.015(4) -0.020(4)
C25 0.026(3) 0.032(3) 0.036(3) -0.005(3) 0.005(3) -0.001(2)
C26 0.037(4) 0.043(4) 0.042(4) 0.003(3) 0.002(3) -0.008(3)
C27 0.058(5) 0.046(4) 0.057(5) 0.012(4) 0.001(4) -0.020(4)
C28 0.052(5) 0.050(5) 0.069(6) -0.005(4) 0.007(4) -0.025(4)
C29 0.038(4) 0.054(4) 0.050(4) -0.012(4) -0.003(3) -0.011(3)
C30 0.037(4) 0.037(3) 0.036(4) -0.004(3) 0.008(3) -0.004(3)
C31 0.046(4) 0.031(3) 0.035(3) 0.001(3) -0.003(3) -0.008(3)
C32 0.054(5) 0.047(4) 0.054(5) -0.002(4) -0.014(4) -0.014(4)
C33 0.077(7) 0.078(7) 0.079(7) 0.002(6) -0.041(6) -0.031(6)
C34 0.115(10) 0.081(7) 0.050(6) 0.001(5) -0.034(6) -0.045(7)
C35 0.111(9) 0.057(5) 0.043(5) -0.007(4) -0.004(5) -0.037(6)
C36 0.062(5) 0.047(4) 0.037(4) -0.001(3) -0.001(4) -0.011(4)
C41 0.033(3) 0.041(4) 0.032(3) 0.000(3) 0.003(3) -0.005(3)
C42 0.031(3) 0.033(3) 0.036(3) -0.005(3) 0.002(3) -0.001(3)
C43 0.034(3) 0.034(3) 0.037(3) -0.002(3) -0.006(3) -0.005(3)
C44 0.034(4) 0.046(4) 0.037(4) -0.008(3) 0.001(3) -0.004(3)
C45 0.032(4) 0.054(4) 0.036(4) -0.009(3) 0.001(3) 0.002(3)
C46 0.027(3) 0.056(4) 0.035(4) -0.003(3) -0.003(3) -0.004(3)
C47 0.031(4) 0.071(5) 0.035(4) -0.002(4) 0.008(3) -0.006(3)
C48 0.047(4) 0.048(4) 0.033(4) -0.007(3) 0.003(3) 0.002(3)
C49 0.064(5) 0.074(6) 0.035(4) 0.010(4) 0.001(4) -0.025(5)
C51 0.30(3) 0.144(15) 0.091(11) 0.004(10) 0.031(14) -0.148(18)
C52 0.23(2) 0.24(2) 0.082(10) 0.030(12) -0.047(12) -0.18(2)
C53 0.19(2) 0.162(18) 0.18(2) 0.018(15) 0.023(16) -0.129(17)
C54 0.070(6) 0.043(4) 0.039(4) -0.004(3) 0.003(4) 0.019(4)
C55 0.086(9) 0.158(14) 0.097(10) 0.048(10) -0.015(8) -0.012(9)
C56 0.202(14) 0.221(14) 0.215(14) 0.003(9) -0.030(9) -0.074(9)
C57 0.163(11) 0.194(12) 0.189(12) 0.029(9) -0.013(8) -0.086(9)
C58 0.031(5) 0.192(14) 0.113(10) 0.111(10) -0.001(5) 0.014(6)
C59 0.056(5) 0.031(3) 0.047(4) 0.001(3) -0.013(4) -0.004(3)
C60 0.051(5) 0.044(4) 0.064(5) 0.015(4) -0.016(4) -0.015(4)
C61 0.078(7) 0.057(5) 0.081(7) 0.016(5) -0.040(6) -0.028(5)
C62 0.132(11) 0.041(5) 0.090(8) 0.013(5) -0.067(8) -0.030(6)
C63 0.106(8) 0.039(4) 0.050(5) -0.008(4) -0.019(5) -0.005(5)
C64 0.074(6) 0.040(4) 0.049(5) -0.012(3) -0.006(4) -0.011(4)
C65 0.032(4) 0.040(4) 0.047(4) -0.008(3) 0.002(3) -0.006(3)
C66 0.032(4) 0.051(4) 0.058(5) -0.013(4) 0.004(3) -0.006(3)
C67 0.041(5) 0.064(6) 0.084(7) -0.022(5) -0.005(4) -0.015(4)
C68 0.052(5) 0.059(6) 0.109(9) -0.006(6) 0.006(6) -0.027(5)
C69 0.059(6) 0.057(5) 0.082(7) 0.008(5) 0.003(5) -0.021(5)
C70 0.056(5) 0.048(4) 0.052(5) 0.003(4) -0.004(4) -0.018(4)
C71 0.045(4) 0.038(4) 0.047(4) -0.003(3) -0.011(3) 0.002(3)
C72 0.067(6) 0.042(4) 0.077(6) 0.004(4) -0.019(5) -0.013(4)
C73 0.083(8) 0.053(5) 0.092(8) 0.009(5) -0.020(6) -0.011(5)
C74 0.084(8) 0.041(5) 0.088(8) -0.003(5) -0.032(6) 0.012(5)
C75 0.053(6) 0.069(7) 0.100(9) -0.021(6) -0.005(6) 0.015(5)
C76 0.048(5) 0.054(5) 0.072(6) -0.007(4) 0.000(4) 0.006(4)
C1S 0.086(9) 0.143(13) 0.086(9) 0.027(9) 0.011(7) -0.046(9)
Cl5 0.133(4) 0.136(3) 0.126(3) 0.040(3) 0.031(3) -0.018(3)
Cl6 0.145(4) 0.164(4) 0.170(4) 0.090(4) -0.062(3) -0.098(3)
Cl7 0.131(3) 0.129(3) 0.157(4) -0.009(3) 0.032(3) -0.084(3)
C3S 0.089(9) 0.070(7) 0.119(11) -0.008(7) -0.009(8) -0.018(6)
Cl11 0.338(10) 0.158(5) 0.158(5) -0.083(4) 0.083(6) -0.094(6)
Cl12 0.140(4) 0.144(4) 0.158(4) -0.035(3) 0.006(3) -0.026(3)
Cl13 0.151(4) 0.122(3) 0.154(4) 0.006(3) -0.006(3) -0.067(3)
C4S 0.047(5) 0.088(7) 0.100(8) 0.001(6) 0.005(5) -0.026(5)
Cl14 0.181(5) 0.188(5) 0.157(4) -0.061(4) 0.095(4) -0.100(4)
Cl15 0.113(3) 0.096(3) 0.253(6) 0.039(3) -0.078(4) -0.038(2)
Cl16 0.078(2) 0.082(2) 0.160(3) -0.014(2) -0.022(2) -0.0262(16)
C6S 0.109(13) 0.25(2) 0.127(14) -0.039(15) 0.029(11) -0.091(15)
Cl20 0.309(9) 0.275(8) 0.123(4) 0.060(4) -0.031(5) -0.220(7)
Cl21 0.295(8) 0.156(5) 0.168(5) 0.067(4) -0.098(5) -0.125(5)
Cl22 0.111(3) 0.132(3) 0.203(5) -0.037(3) 0.006(3) -0.059(3)
C10 0.100(14) 0.073(12) 0.029(7) 0.016(7) -0.002(8) -0.045(11)
C11 0.076(13) 0.098(15) 0.050(10) 0.035(10) 0.004(9) -0.036(11)
C11A 0.098(19) 0.11(2) 0.019(8) 0.013(10) 0.005(10) -0.017(15)
C10A 0.060(12) 0.074(13) 0.026(8) 0.015(8) -0.002(7) -0.018(10)
O4 0.051(5) 0.218(13) 0.179(11) 0.126(10) 0.002(6) 0.015(6)
C50 0.38(3) 0.163(15) 0.038(6) 0.008(8) -0.012(11) -0.19(2)
Cl17 0.106(3) 0.0661(17) 0.140(3) -0.0073(18) 0.037(2) -0.0167(17)
Cl18 0.123(4) 0.175(5) 0.224(7) -0.048(5) 0.053(4) -0.011(4)
C5S 0.085(14) 0.080(13) 0.16(2) 0.067(14) -0.025(14) -0.020(11)
Cl19 0.176(7) 0.097(4) 0.103(4) -0.006(3) -0.015(4) -0.016(4)
C5' 0.05(2) 0.055(18) 0.14(4) 0.04(2) 0.07(2) 0.021(16)
Cl39 0.089(7) 0.072(6) 0.160(11) -0.004(6) 0.007(7) -0.038(5)
C2S 0.074(8) 0.114(10) 0.098(9) 0.013(8) -0.027(7) -0.039(7)
Cl8 0.103(4) 0.101(4) 0.157(6) 0.010(4) -0.001(4) -0.042(3)
Cl9 0.102(5) 0.273(12) 0.088(4) 0.022(5) 0.004(3) -0.058(6)
Cl10 0.075(3) 0.126(4) 0.147(6) 0.023(4) -0.048(3) -0.038(3)
Cl28 0.075(11) 0.16(2) 0.24(3) -0.09(2) 0.003(14) -0.008(11)
Cl29 0.29(4) 0.48(7) 0.15(2) -0.07(3) -0.02(2) -0.27(5)
Cl30 0.26(3) 0.088(13) 0.43(6) 0.09(2) -0.19(4) -0.091(17)

loop_
_atom_type_symbol
_atom_type_description
_atom_type_scat_dispersion_real
_atom_type_scat_dispersion_imag
_atom_type_scat_source
C C 0.0033 0.0016 'International Tables Vol C Tables 4.2.6.8 and 6.1.1.4'
H H 0.0000 0.0000 'International Tables Vol C Tables 4.2.6.8 and 6.1.1.4'
N N 0.0061 0.0033 'International Tables Vol C Tables 4.2.6.8 and 6.1.1.4'
O O 0.0106 0.0060 'International Tables Vol C Tables 4.2.6.8 and 6.1.1.4'
P P 0.1023 0.0942 'International Tables Vol C Tables 4.2.6.8 and 6.1.1.4'
Cl Cl 0.1484 0.1585 'International Tables Vol C Tables 4.2.6.8 and 6.1.1.4'
Pd Pd -0.9988 1.0072 'International Tables Vol C Tables 4.2.6.8 and 6.1.1.4'

loop_
_geom_angle_atom_site_label_1
_geom_angle_atom_site_label_2
_geom_angle_atom_site_label_3
_geom_angle
_geom_angle_site_symmetry_1
_geom_angle_site_symmetry_3
_geom_angle_publ_flag
C1 Pd1 N1 81.8(2) . . ?
C1 Pd1 P1 94.11(19) . . ?
N1 Pd1 P1 175.58(17) . . ?
C1 Pd1 Cl1 171.2(2) . . ?
N1 Pd1 Cl1 91.22(16) . . ?
P1 Pd1 Cl1 92.68(7) . . ?
C3 Pd2 N2 81.8(2) . . ?
C3 Pd2 Cl2 96.0(2) . . ?
N2 Pd2 Cl2 177.60(17) . . ?
C3 Pd2 Cl2 177.7(2) . 2_385 ?
N2 Pd2 Cl2 96.58(16) . 2_385 ?
Cl2 Pd2 Cl2 85.68(6) . 2_385 ?
C41 Pd3 N3 81.1(3) . . ?
C41 Pd3 P2 95.94(19) . . ?
N3 Pd3 P2 177.01(18) . . ?
C41 Pd3 Cl3 164.7(2) . . ?
N3 Pd3 Cl3 91.79(18) . . ?
P2 Pd3 Cl3 91.19(7) . . ?
C43 Pd4 N4 81.6(3) . . ?
C43 Pd4 Cl4 95.91(19) . 2_566 ?
N4 Pd4 Cl4 177.22(19) . 2_566 ?
C43 Pd4 Cl4 177.5(2) . . ?
N4 Pd4 Cl4 96.06(18) . . ?
Cl4 Pd4 Cl4 86.39(6) 2_566 . ?
Pd2 Cl2 Pd2 94.32(6) . 2_385 ?
Pd4 Cl4 Pd4 93.61(6) 2_566 . ?
C25 P1 C31 108.4(3) . . ?
C25 P1 C19 105.3(3) . . ?
C31 P1 C19 98.6(3) . . ?
C25 P1 Pd1 108.2(2) . . ?
C31 P1 Pd1 118.6(2) . . ?
C19 P1 Pd1 116.6(2) . . ?
C59 P2 C65 108.4(4) . . ?
C59 P2 C71 99.3(3) . . ?
C65 P2 C71 106.2(4) . . ?
C59 P2 Pd3 118.2(3) . . ?
C65 P2 Pd3 108.0(2) . . ?
C71 P2 Pd3 115.9(3) . . ?
C7 N1 C9 119.4(6) . . ?
C7 N1 Pd1 112.6(4) . . ?
C9 N1 Pd1 128.0(5) . . ?
C8 N2 C14 119.4(6) . . ?
C8 N2 Pd2 114.8(5) . . ?
C14 N2 Pd2 125.7(5) . . ?
C47 N3 C49 119.5(7) . . ?
C47 N3 Pd3 113.3(5) . . ?
C49 N3 Pd3 127.0(6) . . ?
C48 N4 C54 120.1(6) . . ?
C48 N4 Pd4 114.4(5) . . ?
C54 N4 Pd4 125.5(5) . . ?
C13 O1 C10A 99.4(14) . . ?
C13 O1 C10 111.2(9) . . ?
C10A O1 C10 59.6(10) . . ?
C18 O2 C15 109.9(11) . . ?
C50 O3 C53 109.9(12) . . ?
C2 C1 C6 116.6(6) . . ?
C2 C1 Pd1 132.6(5) . . ?
C6 C1 Pd1 110.8(5) . . ?
C1 C2 C3 122.1(6) . . ?
C2 C3 C4 119.8(6) . . ?
C2 C3 Pd2 128.7(5) . . ?
C4 C3 Pd2 111.5(5) . . ?
C5 C4 C3 120.0(6) . . ?
C5 C4 C8 124.4(6) . . ?
C3 C4 C8 115.6(6) . . ?
C6 C5 C4 119.2(6) . . ?
C5 C6 C1 122.4(6) . . ?
C5 C6 C7 121.0(6) . . ?
C1 C6 C7 116.6(6) . . ?
N1 C7 C6 118.1(6) . . ?
N2 C8 C4 116.3(6) . . ?
N1 C9 C10 113.9(8) . . ?
N1 C9 C10A 117.1(8) . . ?
C10 C9 C10A 56.5(9) . . ?
C13 C12 C11A 99.7(18) . . ?
C13 C12 C11 103.6(15) . . ?
C11A C12 C11 60.3(16) . . ?
O1 C13 C12 110.7(13) . . ?
N2 C14 C15 110.8(7) . . ?
O2 C15 C16 109.7(9) . . ?
O2 C15 C14 109.7(8) . . ?
C16 C15 C14 109.2(9) . . ?
C15 C16 C17 100.4(10) . . ?
C18 C17 C16 111.0(13) . . ?
O2 C18 C17 108.0(14) . . ?
C20 C19 C24 119.4(7) . . ?
C20 C19 P1 124.4(6) . . ?
C24 C19 P1 116.0(6) . . ?
C19 C20 C21 120.3(9) . . ?
C22 C21 C20 119.5(9) . . ?
C21 C22 C23 120.9(9) . . ?
C22 C23 C24 120.5(10) . . ?
C23 C24 C19 119.3(9) . . ?
C30 C25 C26 119.3(7) . . ?
C30 C25 P1 116.6(5) . . ?
C26 C25 P1 123.9(6) . . ?
C25 C26 C27 120.1(8) . . ?
C28 C27 C26 120.6(8) . . ?
C27 C28 C29 119.2(8) . . ?
C30 C29 C28 120.4(8) . . ?
C25 C30 C29 120.3(7) . . ?
C36 C31 C32 119.0(8) . . ?
C36 C31 P1 120.3(6) . . ?
C32 C31 P1 120.5(6) . . ?
C33 C32 C31 120.6(9) . . ?
C34 C33 C32 120.4(10) . . ?
C35 C34 C33 119.9(9) . . ?
C34 C35 C36 120.9(9) . . ?
C31 C36 C35 119.3(9) . . ?
C42 C41 C46 117.8(6) . . ?
C42 C41 Pd3 131.3(5) . . ?
C46 C41 Pd3 110.6(5) . . ?
C43 C42 C41 121.1(6) . . ?
C42 C43 C44 119.5(6) . . ?
C42 C43 Pd4 128.3(5) . . ?
C44 C43 Pd4 112.3(5) . . ?
C45 C44 C43 120.8(7) . . ?
C45 C44 C48 125.0(6) . . ?
C43 C44 C48 114.2(6) . . ?
C46 C45 C44 118.5(6) . . ?
C45 C46 C41 122.3(7) . . ?
C45 C46 C47 121.4(7) . . ?
C41 C46 C47 116.2(7) . . ?
N3 C47 C46 117.7(7) . . ?
N4 C48 C44 117.5(6) . . ?
N3 C49 C50 106.9(7) . . ?
C50 C51 C52 97.3(13) . . ?
C53 C52 C51 100.8(12) . . ?
O3 C53 C52 103.6(13) . . ?
N4 C54 C58 110.3(7) . . ?
C58 C55 C56 101.8(12) . . ?
C55 C56 C57 101.4(16) . . ?
O4 C57 C56 105.8(15) . . ?
O4 C58 C55 105.0(9) . . ?
O4 C58 C54 98.3(10) . . ?
C55 C58 C54 111.0(12) . . ?
C60 C59 C64 119.4(8) . . ?
C60 C59 P2 120.3(7) . . ?
C64 C59 P2 120.0(7) . . ?
C61 C60 C59 120.8(9) . . ?
C60 C61 C62 120.1(10) . . ?
C61 C62 C63 120.9(10) . . ?
C64 C63 C62 119.5(10) . . ?
C63 C64 C59 119.2(10) . . ?
C70 C65 C66 119.3(7) . . ?
C70 C65 P2 123.8(6) . . ?
C66 C65 P2 116.5(6) . . ?
C67 C66 C65 120.1(9) . . ?
C66 C67 C68 120.2(9) . . ?
C69 C68 C67 118.8(9) . . ?
C68 C69 C70 122.1(10) . . ?
C69 C70 C65 119.3(9) . . ?
C72 C71 C76 118.8(8) . . ?
C72 C71 P2 118.2(7) . . ?
C76 C71 P2 122.8(7) . . ?
C73 C72 C71 120.8(10) . . ?
C74 C73 C72 120.3(11) . . ?
C75 C74 C73 120.0(9) . . ?
C74 C75 C76 120.0(10) . . ?
C71 C76 C75 120.1(10) . . ?
Cl5 C1S Cl7 108.0(7) . . ?
Cl5 C1S Cl6 109.5(6) . . ?
Cl7 C1S Cl6 112.8(7) . . ?
Cl13 C3S Cl12 112.8(7) . . ?
Cl13 C3S Cl11 112.4(7) . . ?
Cl12 C3S Cl11 106.9(7) . . ?
Cl15 C4S Cl16 112.3(6) . . ?
Cl15 C4S Cl14 111.3(6) . . ?
Cl16 C4S Cl14 108.7(5) . . ?
Cl20 C6S Cl22 117.1(9) . . ?
Cl20 C6S Cl21 113.7(8) . . ?
Cl22 C6S Cl21 108.3(9) . . ?
O1 C10 C9 110.9(10) . . ?
O1 C10 C11 104.2(12) . . ?
C9 C10 C11 112.6(13) . . ?
C12 C11 C10 106.7(13) . . ?
C12 C11A C10A 102.8(15) . . ?
O1 C10A C11A 108.9(14) . . ?
O1 C10A C9 108.5(11) . . ?
C11A C10A C9 109.6(14) . . ?
C57 O4 C58 99.6(13) . . ?
O3 C50 C51 105.2(12) . . ?
O3 C50 C49 110.0(11) . . ?
C51 C50 C49 112.1(14) . . ?
C5S Cl17 C5' 38.4(8) . . ?
C5S Cl18 C5' 38.9(8) . . ?
Cl18 C5S Cl19 110.4(9) . . ?
Cl18 C5S Cl17 111.9(8) . . ?
Cl19 C5S Cl17 114.2(8) . . ?
Cl18 C5' Cl39 99.8(12) . . ?
Cl18 C5' Cl17 109.3(12) . . ?
Cl39 C5' Cl17 117.2(15) . . ?
Cl29 C2S Cl28 116(2) . . ?
Cl29 C2S Cl8 66.6(17) . . ?
Cl28 C2S Cl8 128.2(11) . . ?
Cl29 C2S Cl9 146.8(15) . . ?
Cl28 C2S Cl9 37.5(11) . . ?
Cl8 C2S Cl9 110.6(7) . . ?
Cl29 C2S Cl30 113(2) . . ?
Cl28 C2S Cl30 107.8(18) . . ?
Cl8 C2S Cl30 46.4(14) . . ?
Cl9 C2S Cl30 73.6(16) . . ?
Cl29 C2S Cl10 49.3(18) . . ?
Cl28 C2S Cl10 70.4(13) . . ?
Cl8 C2S Cl10 108.7(6) . . ?
Cl9 C2S Cl10 107.6(7) . . ?
Cl30 C2S Cl10 148.5(12) . . ?

loop_
_geom_bond_atom_site_label_1
_geom_bond_atom_site_label_2
_geom_bond_distance
_geom_bond_site_symmetry_2
_geom_bond_publ_flag
Pd1 C1 2.013(6) . ?
Pd1 N1 2.105(6) . ?
Pd1 P1 2.2653(17) . ?
Pd1 Cl1 2.4002(18) . ?
Pd2 C3 1.984(6) . ?
Pd2 N2 2.020(6) . ?
Pd2 Cl2 2.3216(18) . ?
Pd2 Cl2 2.4520(17) 2_385 ?
Pd3 C41 2.026(7) . ?
Pd3 N3 2.086(6) . ?
Pd3 P2 2.2567(19) . ?
Pd3 Cl3 2.3833(19) . ?
Pd4 C43 1.980(7) . ?
Pd4 N4 2.021(6) . ?
Pd4 Cl4 2.3220(17) 2_566 ?
Pd4 Cl4 2.4575(18) . ?
Cl2 Pd2 2.4520(17) 2_385 ?
Cl4 Pd4 2.3220(17) 2_566 ?
P1 C25 1.817(7) . ?
P1 C31 1.819(7) . ?
P1 C19 1.822(7) . ?
P2 C59 1.817(8) . ?
P2 C65 1.816(8) . ?
P2 C71 1.824(7) . ?
N1 C7 1.290(9) . ?
N1 C9 1.474(8) . ?
N2 C8 1.285(9) . ?
N2 C14 1.461(8) . ?
N3 C47 1.281(10) . ?
N3 C49 1.473(9) . ?
N4 C48 1.285(9) . ?
N4 C54 1.466(9) . ?
O1 C13 1.369(13) . ?
O1 C10A 1.429(15) . ?
O1 C10 1.438(14) . ?
O2 C18 1.373(14) . ?
O2 C15 1.462(11) . ?
O3 C50 1.345(12) . ?
O3 C53 1.451(14) . ?
C1 C2 1.395(9) . ?
C1 C6 1.440(9) . ?
C2 C3 1.397(9) . ?
C3 C4 1.410(9) . ?
C4 C5 1.407(9) . ?
C4 C8 1.438(9) . ?
C5 C6 1.384(9) . ?
C6 C7 1.441(9) . ?
C9 C10 1.480(14) . ?
C9 C10A 1.531(14) . ?
C12 C13 1.449(16) . ?
C12 C11A 1.490(18) . ?
C12 C11 1.506(17) . ?
C14 C15 1.518(11) . ?
C15 C16 1.506(11) . ?
C16 C17 1.521(16) . ?
C17 C18 1.456(16) . ?
C19 C20 1.350(11) . ?
C19 C24 1.392(11) . ?
C20 C21 1.418(11) . ?
C21 C22 1.344(15) . ?
C22 C23 1.350(16) . ?
C23 C24 1.393(12) . ?
C25 C30 1.385(10) . ?
C25 C26 1.389(9) . ?
C26 C27 1.392(11) . ?
C27 C28 1.378(13) . ?
C28 C29 1.392(12) . ?
C29 C30 1.387(11) . ?
C31 C36 1.384(10) . ?
C31 C32 1.384(11) . ?
C32 C33 1.386(12) . ?
C33 C34 1.365(16) . ?
C34 C35 1.357(15) . ?
C35 C36 1.406(13) . ?
C41 C42 1.398(9) . ?
C41 C46 1.421(9) . ?
C42 C43 1.392(9) . ?
C43 C44 1.419(9) . ?
C44 C45 1.390(10) . ?
C44 C48 1.435(10) . ?
C45 C46 1.389(10) . ?
C46 C47 1.447(10) . ?
C49 C50 1.555(14) . ?
C51 C50 1.507(15) . ?
C51 C52 1.515(15) . ?
C52 C53 1.479(15) . ?
C54 C58 1.547(14) . ?
C55 C58 1.517(12) . ?
C55 C56 1.554(14) . ?
C56 C57 1.585(19) . ?
C57 O4 1.392(15) . ?
C58 O4 1.466(12) . ?
C59 C60 1.388(12) . ?
C59 C64 1.405(12) . ?
C60 C61 1.360(13) . ?
C61 C62 1.369(16) . ?
C62 C63 1.390(16) . ?
C63 C64 1.386(13) . ?
C65 C70 1.387(11) . ?
C65 C66 1.404(11) . ?
C66 C67 1.375(12) . ?
C67 C68 1.393(15) . ?
C68 C69 1.371(15) . ?
C69 C70 1.372(13) . ?
C71 C72 1.373(12) . ?
C71 C76 1.375(12) . ?
C72 C73 1.373(13) . ?
C73 C74 1.374(16) . ?
C74 C75 1.348(16) . ?
C75 C76 1.405(12) . ?
C1S Cl5 1.736(9) . ?
C1S Cl7 1.740(11) . ?
C1S Cl6 1.745(10) . ?
C3S Cl13 1.702(10) . ?
C3S Cl12 1.728(11) . ?
C3S Cl11 1.754(10) . ?
C4S Cl15 1.732(9) . ?
C4S Cl16 1.732(9) . ?
C4S Cl14 1.735(9) . ?
C6S Cl20 1.642(12) . ?
C6S Cl22 1.738(13) . ?
C6S Cl21 1.743(14) . ?
C10 C11 1.529(14) . ?
C11A C10A 1.522(15) . ?
Cl17 C5S 1.743(12) . ?
Cl17 C5' 1.768(16) . ?
Cl18 C5S 1.718(12) . ?
Cl18 C5' 1.748(16) . ?
C5S Cl19 1.741(13) . ?
C5' Cl39 1.760(18) . ?
C2S Cl29 1.682(17) . ?
C2S Cl28 1.701(15) . ?
C2S Cl8 1.732(11) . ?
C2S Cl9 1.738(11) . ?
C2S Cl30 1.738(15) . ?
C2S Cl10 1.754(10) . ?

loop_
_geom_torsion_atom_site_label_1
_geom_torsion_atom_site_label_2
_geom_torsion_atom_site_label_3
_geom_torsion_atom_site_label_4
_geom_torsion
_geom_torsion_site_symmetry_1
_geom_torsion_site_symmetry_2
_geom_torsion_site_symmetry_3
_geom_torsion_site_symmetry_4
_geom_torsion_publ_flag
C3 Pd2 Cl2 Pd2 -178.5(2) . . . 2_385 ?
N2 Pd2 Cl2 Pd2 161(5) . . . 2_385 ?
Cl2 Pd2 Cl2 Pd2 0.0 2_385 . . 2_385 ?
C43 Pd4 Cl4 Pd4 -156(5) . . . 2_566 ?
N4 Pd4 Cl4 Pd4 -178.7(2) . . . 2_566 ?
Cl4 Pd4 Cl4 Pd4 0.0 2_566 . . 2_566 ?
C1 Pd1 P1 C25 70.1(3) . . . . ?
N1 Pd1 P1 C25 48(2) . . . . ?
Cl1 Pd1 P1 C25 -104.2(2) . . . . ?
C1 Pd1 P1 C31 -53.8(3) . . . . ?
N1 Pd1 P1 C31 -76(2) . . . . ?
Cl1 Pd1 P1 C31 131.8(3) . . . . ?
C1 Pd1 P1 C19 -171.5(3) . . . . ?
N1 Pd1 P1 C19 166(2) . . . . ?
Cl1 Pd1 P1 C19 14.2(3) . . . . ?
C41 Pd3 P2 C59 51.7(4) . . . . ?
N3 Pd3 P2 C59 44(4) . . . . ?
Cl3 Pd3 P2 C59 -141.9(3) . . . . ?
C41 Pd3 P2 C65 -71.8(3) . . . . ?
N3 Pd3 P2 C65 -79(4) . . . . ?
Cl3 Pd3 P2 C65 94.7(3) . . . . ?
C41 Pd3 P2 C71 169.4(4) . . . . ?
N3 Pd3 P2 C71 162(4) . . . . ?
Cl3 Pd3 P2 C71 -24.2(3) . . . . ?
C1 Pd1 N1 C7 -2.7(6) . . . . ?
P1 Pd1 N1 C7 20(3) . . . . ?
Cl1 Pd1 N1 C7 171.8(6) . . . . ?
C1 Pd1 N1 C9 177.7(7) . . . . ?
P1 Pd1 N1 C9 -160(2) . . . . ?
Cl1 Pd1 N1 C9 -7.7(7) . . . . ?
C3 Pd2 N2 C8 0.7(6) . . . . ?
Cl2 Pd2 N2 C8 22(5) . . . . ?
Cl2 Pd2 N2 C8 -177.7(5) 2_385 . . . ?
C3 Pd2 N2 C14 -176.0(7) . . . . ?
Cl2 Pd2 N2 C14 -155(4) . . . . ?
Cl2 Pd2 N2 C14 5.6(6) 2_385 . . . ?
C41 Pd3 N3 C47 7.9(6) . . . . ?
P2 Pd3 N3 C47 16(4) . . . . ?
Cl3 Pd3 N3 C47 -158.5(6) . . . . ?
C41 Pd3 N3 C49 -167.8(7) . . . . ?
P2 Pd3 N3 C49 -160(4) . . . . ?
Cl3 Pd3 N3 C49 25.8(7) . . . . ?
C43 Pd4 N4 C48 -2.0(6) . . . . ?
Cl4 Pd4 N4 C48 25(5) 2_566 . . . ?
Cl4 Pd4 N4 C48 177.1(6) . . . . ?
C43 Pd4 N4 C54 175.5(8) . . . . ?
Cl4 Pd4 N4 C54 -157(4) 2_566 . . . ?
Cl4 Pd4 N4 C54 -5.5(7) . . . . ?
N1 Pd1 C1 C2 -179.3(8) . . . . ?
P1 Pd1 C1 C2 2.4(7) . . . . ?
Cl1 Pd1 C1 C2 142.6(10) . . . . ?
N1 Pd1 C1 C6 2.4(5) . . . . ?
P1 Pd1 C1 C6 -176.0(5) . . . . ?
Cl1 Pd1 C1 C6 -35.8(17) . . . . ?
C6 C1 C2 C3 -0.2(11) . . . . ?
Pd1 C1 C2 C3 -178.5(6) . . . . ?
C1 C2 C3 C4 0.4(11) . . . . ?
C1 C2 C3 Pd2 -179.4(6) . . . . ?
N2 Pd2 C3 C2 178.9(7) . . . . ?
Cl2 Pd2 C3 C2 -0.2(7) . . . . ?
Cl2 Pd2 C3 C2 -138(5) 2_385 . . . ?
N2 Pd2 C3 C4 -0.9(5) . . . . ?
Cl2 Pd2 C3 C4 180.0(5) . . . . ?
Cl2 Pd2 C3 C4 42(5) 2_385 . . . ?
C2 C3 C4 C5 -0.3(11) . . . . ?
Pd2 C3 C4 C5 179.6(6) . . . . ?
C2 C3 C4 C8 -178.9(7) . . . . ?
Pd2 C3 C4 C8 0.9(8) . . . . ?
C3 C4 C5 C6 0.1(11) . . . . ?
C8 C4 C5 C6 178.5(7) . . . . ?
C4 C5 C6 C1 0.1(11) . . . . ?
C4 C5 C6 C7 -179.4(7) . . . . ?
C2 C1 C6 C5 0.0(11) . . . . ?
Pd1 C1 C6 C5 178.7(6) . . . . ?
C2 C1 C6 C7 179.5(7) . . . . ?
Pd1 C1 C6 C7 -1.9(8) . . . . ?
C9 N1 C7 C6 -177.9(7) . . . . ?
Pd1 N1 C7 C6 2.5(9) . . . . ?
C5 C6 C7 N1 179.0(7) . . . . ?
C1 C6 C7 N1 -0.5(11) . . . . ?
C14 N2 C8 C4 176.5(7) . . . . ?
Pd2 N2 C8 C4 -0.4(9) . . . . ?
C5 C4 C8 N2 -178.9(7) . . . . ?
C3 C4 C8 N2 -0.4(10) . . . . ?
C7 N1 C9 C10 66.1(12) . . . . ?
Pd1 N1 C9 C10 -114.4(9) . . . . ?
C7 N1 C9 C10A 3.0(13) . . . . ?
Pd1 N1 C9 C10A -177.5(9) . . . . ?
C10A O1 C13 C12 -44(3) . . . . ?
C10 O1 C13 C12 17(3) . . . . ?
C11A C12 C13 O1 42(3) . . . . ?
C11 C12 C13 O1 -20(3) . . . . ?
C8 N2 C14 C15 -93.9(9) . . . . ?
Pd2 N2 C14 C15 82.6(8) . . . . ?
C18 O2 C15 C16 -11(2) . . . . ?
C18 O2 C15 C14 109.2(16) . . . . ?
N2 C14 C15 O2 62.8(10) . . . . ?
N2 C14 C15 C16 -177.0(8) . . . . ?
O2 C15 C16 C17 9.5(16) . . . . ?
C14 C15 C16 C17 -110.6(14) . . . . ?
C15 C16 C17 C18 -6(2) . . . . ?
C15 O2 C18 C17 7(3) . . . . ?
C16 C17 C18 O2 0(3) . . . . ?
C25 P1 C19 C20 -8.0(8) . . . . ?
C31 P1 C19 C20 103.9(8) . . . . ?
Pd1 P1 C19 C20 -127.9(7) . . . . ?
C25 P1 C19 C24 177.2(6) . . . . ?
C31 P1 C19 C24 -70.9(7) . . . . ?
Pd1 P1 C19 C24 57.2(7) . . . . ?
C24 C19 C20 C21 0.5(14) . . . . ?
P1 C19 C20 C21 -174.3(7) . . . . ?
C19 C20 C21 C22 -1.1(16) . . . . ?
C20 C21 C22 C23 0.3(18) . . . . ?
C21 C22 C23 C24 1.0(18) . . . . ?
C22 C23 C24 C19 -1.5(16) . . . . ?
C20 C19 C24 C23 0.8(13) . . . . ?
P1 C19 C24 C23 176.0(7) . . . . ?
C31 P1 C25 C30 -167.6(5) . . . . ?
C19 P1 C25 C30 -62.9(6) . . . . ?
Pd1 P1 C25 C30 62.5(5) . . . . ?
C31 P1 C25 C26 18.0(6) . . . . ?
C19 P1 C25 C26 122.7(6) . . . . ?
Pd1 P1 C25 C26 -111.9(5) . . . . ?
C30 C25 C26 C27 -1.7(10) . . . . ?
P1 C25 C26 C27 172.5(6) . . . . ?
C25 C26 C27 C28 1.0(12) . . . . ?
C26 C27 C28 C29 0.9(13) . . . . ?
C27 C28 C29 C30 -2.0(12) . . . . ?
C26 C25 C30 C29 0.7(10) . . . . ?
P1 C25 C30 C29 -174.0(5) . . . . ?
C28 C29 C30 C25 1.2(11) . . . . ?
C25 P1 C31 C36 51.4(7) . . . . ?
C19 P1 C31 C36 -58.0(7) . . . . ?
Pd1 P1 C31 C36 175.2(5) . . . . ?
C25 P1 C31 C32 -133.9(6) . . . . ?
C19 P1 C31 C32 116.7(6) . . . . ?
Pd1 P1 C31 C32 -10.1(7) . . . . ?
C36 C31 C32 C33 -0.6(12) . . . . ?
P1 C31 C32 C33 -175.5(7) . . . . ?
C31 C32 C33 C34 -0.1(15) . . . . ?
C32 C33 C34 C35 1.0(16) . . . . ?
C33 C34 C35 C36 -1.2(16) . . . . ?
C32 C31 C36 C35 0.5(11) . . . . ?
P1 C31 C36 C35 175.3(6) . . . . ?
C34 C35 C36 C31 0.4(13) . . . . ?
N3 Pd3 C41 C42 177.3(8) . . . . ?
P2 Pd3 C41 C42 -2.3(7) . . . . ?
Cl3 Pd3 C41 C42 -119.6(8) . . . . ?
N3 Pd3 C41 C46 -9.4(5) . . . . ?
P2 Pd3 C41 C46 171.0(5) . . . . ?
Cl3 Pd3 C41 C46 53.6(11) . . . . ?
C46 C41 C42 C43 1.6(11) . . . . ?
Pd3 C41 C42 C43 174.4(6) . . . . ?
C41 C42 C43 C44 -2.1(11) . . . . ?
C41 C42 C43 Pd4 177.3(6) . . . . ?
N4 Pd4 C43 C42 -178.8(7) . . . . ?
Cl4 Pd4 C43 C42 2.5(7) 2_566 . . . ?
Cl4 Pd4 C43 C42 159(4) . . . . ?
N4 Pd4 C43 C44 0.7(5) . . . . ?
Cl4 Pd4 C43 C44 -178.1(5) 2_566 . . . ?
Cl4 Pd4 C43 C44 -22(5) . . . . ?
C42 C43 C44 C45 0.9(11) . . . . ?
Pd4 C43 C44 C45 -178.6(6) . . . . ?
C42 C43 C44 C48 -179.9(7) . . . . ?
Pd4 C43 C44 C48 0.6(9) . . . . ?
C43 C44 C45 C46 0.8(12) . . . . ?
C48 C44 C45 C46 -178.2(8) . . . . ?
C44 C45 C46 C41 -1.4(12) . . . . ?
C44 C45 C46 C47 174.1(8) . . . . ?
C42 C41 C46 C45 0.3(12) . . . . ?
Pd3 C41 C46 C45 -174.0(6) . . . . ?
C42 C41 C46 C47 -175.5(7) . . . . ?
Pd3 C41 C46 C47 10.2(9) . . . . ?
C49 N3 C47 C46 171.6(7) . . . . ?
Pd3 N3 C47 C46 -4.4(10) . . . . ?
C45 C46 C47 N3 -179.8(8) . . . . ?
C41 C46 C47 N3 -3.9(11) . . . . ?
C54 N4 C48 C44 -174.7(8) . . . . ?
Pd4 N4 C48 C44 2.9(10) . . . . ?
C45 C44 C48 N4 176.8(8) . . . . ?
C43 C44 C48 N4 -2.3(11) . . . . ?
C47 N3 C49 C50 -85.8(12) . . . . ?
Pd3 N3 C49 C50 89.6(10) . . . . ?
C50 C51 C52 C53 46(2) . . . . ?
C50 O3 C53 C52 7(2) . . . . ?
C51 C52 C53 O3 -34(2) . . . . ?
C48 N4 C54 C58 92.4(10) . . . . ?
Pd4 N4 C54 C58 -84.9(9) . . . . ?
C58 C55 C56 C57 -5(2) . . . . ?
C55 C56 C57 O4 -26(3) . . . . ?
C56 C55 C58 O4 34(2) . . . . ?
C56 C55 C58 C54 139.2(15) . . . . ?
N4 C54 C58 O4 -74.3(10) . . . . ?
N4 C54 C58 C55 176.0(9) . . . . ?
C65 P2 C59 C60 136.1(6) . . . . ?
C71 P2 C59 C60 -113.3(6) . . . . ?
Pd3 P2 C59 C60 12.9(7) . . . . ?
C65 P2 C59 C64 -50.5(7) . . . . ?
C71 P2 C59 C64 60.2(7) . . . . ?
Pd3 P2 C59 C64 -173.7(5) . . . . ?
C64 C59 C60 C61 1.3(12) . . . . ?
P2 C59 C60 C61 174.8(6) . . . . ?
C59 C60 C61 C62 -0.3(13) . . . . ?
C60 C61 C62 C63 0.0(14) . . . . ?
C61 C62 C63 C64 -0.8(14) . . . . ?
C62 C63 C64 C59 1.9(13) . . . . ?
C60 C59 C64 C63 -2.1(12) . . . . ?
P2 C59 C64 C63 -175.6(6) . . . . ?
C59 P2 C65 C70 -17.9(7) . . . . ?
C71 P2 C65 C70 -123.9(7) . . . . ?
Pd3 P2 C65 C70 111.3(6) . . . . ?
C59 P2 C65 C66 169.0(5) . . . . ?
C71 P2 C65 C66 63.0(6) . . . . ?
Pd3 P2 C65 C66 -61.8(6) . . . . ?
C70 C65 C66 C67 0.0(11) . . . . ?
P2 C65 C66 C67 173.5(6) . . . . ?
C65 C66 C67 C68 1.6(12) . . . . ?
C66 C67 C68 C69 -2.8(14) . . . . ?
C67 C68 C69 C70 2.4(15) . . . . ?
C68 C69 C70 C65 -0.8(14) . . . . ?
C66 C65 C70 C69 -0.4(12) . . . . ?
P2 C65 C70 C69 -173.4(7) . . . . ?
C59 P2 C71 C72 76.6(8) . . . . ?
C65 P2 C71 C72 -171.0(7) . . . . ?
Pd3 P2 C71 C72 -51.2(8) . . . . ?
C59 P2 C71 C76 -97.9(8) . . . . ?
C65 P2 C71 C76 14.5(9) . . . . ?
Pd3 P2 C71 C76 134.3(7) . . . . ?
C76 C71 C72 C73 1.9(14) . . . . ?
P2 C71 C72 C73 -172.9(8) . . . . ?
C71 C72 C73 C74 -0.9(17) . . . . ?
C72 C73 C74 C75 -0.9(18) . . . . ?
C73 C74 C75 C76 1.7(18) . . . . ?
C72 C71 C76 C75 -1.1(14) . . . . ?
P2 C71 C76 C75 173.4(8) . . . . ?
C74 C75 C76 C71 -0.7(17) . . . . ?
C13 O1 C10 C9 -128.1(17) . . . . ?
C10A O1 C10 C9 -39.5(10) . . . . ?
C13 O1 C10 C11 -7(2) . . . . ?
C10A O1 C10 C11 81.9(14) . . . . ?
N1 C9 C10 O1 -69.8(12) . . . . ?
C10A C9 C10 O1 37.9(10) . . . . ?
N1 C9 C10 C11 173.9(12) . . . . ?
C10A C9 C10 C11 -78.4(14) . . . . ?
C13 C12 C11 C10 15(3) . . . . ?
C11A C12 C11 C10 -78.8(15) . . . . ?
O1 C10 C11 C12 -5(2) . . . . ?
C9 C10 C11 C12 114.8(18) . . . . ?
C13 C12 C11A C10A -20(3) . . . . ?
C11 C12 C11A C10A 79.8(16) . . . . ?
C13 O1 C10A C11A 27.2(19) . . . . ?
C10 O1 C10A C11A -82.0(16) . . . . ?
C13 O1 C10A C9 146.4(13) . . . . ?
C10 O1 C10A C9 37.3(9) . . . . ?
C12 C11A C10A O1 -3(2) . . . . ?
C12 C11A C10A C9 -122.0(19) . . . . ?
N1 C9 C10A O1 64.5(14) . . . . ?
C10 C9 C10A O1 -37.5(10) . . . . ?
N1 C9 C10A C11A -176.7(14) . . . . ?
C10 C9 C10A C11A 81.3(16) . . . . ?
C56 C57 O4 C58 47(2) . . . . ?
C55 C58 O4 C57 -51.5(18) . . . . ?
C54 C58 O4 C57 -166.0(13) . . . . ?
C53 O3 C50 C51 23(2) . . . . ?
C53 O3 C50 C49 144.2(15) . . . . ?
C52 C51 C50 O3 -42.9(19) . . . . ?
C52 C51 C50 C49 -162.4(13) . . . . ?
N3 C49 C50 O3 175.1(13) . . . . ?
N3 C49 C50 C51 -68.2(15) . . . . ?
C5' Cl18 C5S Cl19 -170(2) . . . . ?
C5' Cl18 C5S Cl17 61.2(16) . . . . ?
C5' Cl17 C5S Cl18 -61.2(16) . . . . ?
C5' Cl17 C5S Cl19 172(3) . . . . ?
C5S Cl18 C5' Cl39 178(3) . . . . ?
C5S Cl18 C5' Cl17 -58.1(10) . . . . ?
C5S Cl17 C5' Cl18 57.8(11) . . . . ?
C5S Cl17 C5' Cl39 170(3) . . . . ?
